data_1506592
loop_
_publ_author_name
'Dilman, Alexander D.'
'Belyakov, Pavel A.'
'Korlyukov, Alexander A.'
'Struchkova, Marina I.'
'Tartakovsky, Vladimir A.'

_publ_section_title
;
 Synthesis of pentafluorophenylmethylamines via silicon Mannich reaction.
;
_journal_issue 14
_journal_name_full 'Organic letters'
_journal_page_first 2913
_journal_page_last 2915
_journal_paper_doi 10.1021/ol050845l
_journal_volume 7
_journal_year 2005
_chemical_absolute_configuration ukn
_chemical_formula_moiety 'C17 H14 F5 N O'
_chemical_formula_sum 'C17 H14 F5 N O'
_chemical_formula_weight 343.29
_chemical_name_systematic
; 
 ? 
;
_space_group_IT_number 19
_symmetry_cell_setting orthorhombic
_symmetry_space_group_name_Hall 'P 2ac 2ab'
_symmetry_space_group_name_H-M 'P 21 21 21'
_atom_sites_solution_hydrogens geom
_atom_sites_solution_primary direct
_atom_sites_solution_secondary difmap
_audit_creation_method SHELXL-97
_cell_angle_alpha 90.00
_cell_angle_beta 90.00
_cell_angle_gamma 90.00
_cell_formula_units_Z 4
_cell_length_a 6.1898(11)
_cell_length_b 13.115(2)
_cell_length_c 18.506(3)
_cell_measurement_reflns_used 997
_cell_measurement_temperature 120(2)
_cell_measurement_theta_max 27.82
_cell_measurement_theta_min 2.14
_cell_volume 1502.3(4)
_computing_cell_refinement 'SAINTPlus (Bruker, 1998a)'
_computing_data_collection 'SMART (Bruker, 1998b)'
_computing_data_reduction 'SAINTPlus (Bruker, 1998a)'
_computing_molecular_graphics 'SHELXTL ver. 5.1 (Sheldrick, 1998b)'
_computing_publication_material 'SHELXTL ver. 5.1 (Sheldrick, 1998b)'
_computing_structure_refinement 'SHELXTL ver. 5.1 (Sheldrick, 1998b)'
_computing_structure_solution 'SHELXTL ver. 5.1 (Sheldrick, 1998b)'
_diffrn_ambient_temperature 120(2)
_diffrn_measured_fraction_theta_full 0.992
_diffrn_measured_fraction_theta_max 0.992
_diffrn_measurement_device_type 'Bruker Smart 1000 CCD area detector'
_diffrn_measurement_method 'phi and omega scans'
_diffrn_radiation_monochromator graphite
_diffrn_radiation_source 'fine-focus sealed tube'
_diffrn_radiation_type MoK\a
_diffrn_radiation_wavelength 0.71073
_diffrn_reflns_av_R_equivalents 0.0377
_diffrn_reflns_av_sigmaI/netI 0.0416
_diffrn_reflns_limit_h_max 8
_diffrn_reflns_limit_h_min -7
_diffrn_reflns_limit_k_max 13
_diffrn_reflns_limit_k_min -18
_diffrn_reflns_limit_l_max 25
_diffrn_reflns_limit_l_min -26
_diffrn_reflns_number 11606
_diffrn_reflns_theta_full 30.05
_diffrn_reflns_theta_max 30.05
_diffrn_reflns_theta_min 1.90
_exptl_absorpt_coefficient_mu 0.137
_exptl_absorpt_correction_T_max 0.9864
_exptl_absorpt_correction_T_min 0.9864
_exptl_absorpt_correction_type multi-scan
_exptl_absorpt_process_details 'SADABS (Sheldrick, 1998a)'
_exptl_crystal_colour colorless
_exptl_crystal_density_diffrn 1.518
_exptl_crystal_density_method 'not measured'
_exptl_crystal_description cube
_exptl_crystal_F_000 704
_exptl_crystal_size_max 0.10
_exptl_crystal_size_mid 0.10
_exptl_crystal_size_min 0.10
_refine_diff_density_max 0.364
_refine_diff_density_min -0.222
_refine_diff_density_rms 0.060
_refine_ls_abs_structure_details 'Flack H D (1983), Acta Cryst. A39, 876-881'
_refine_ls_abs_structure_Flack -0.4(8)
_refine_ls_extinction_method none
_refine_ls_goodness_of_fit_ref 0.991
_refine_ls_hydrogen_treatment constr
_refine_ls_matrix_type full
_refine_ls_number_parameters 217
_refine_ls_number_reflns 4308
_refine_ls_number_restraints 0
_refine_ls_restrained_S_all 0.991
_refine_ls_R_factor_all 0.0709
_refine_ls_R_factor_gt 0.0527
_refine_ls_shift/su_max 0.001
_refine_ls_shift/su_mean 0.000
_refine_ls_structure_factor_coef Fsqd
_refine_ls_weighting_details 'calc w=1/[\s^2^(Fo^2^)+(0.0345P)^2^+1.0789P] where P=(Fo^2^+2Fc^2^)/3'
_refine_ls_weighting_scheme calc
_refine_ls_wR_factor_gt 0.1112
_refine_ls_wR_factor_ref 0.1178
_reflns_number_gt 3184
_reflns_number_total 4308
_reflns_threshold_expression I>2\s(I)
_cod_data_source_file ol050845lsi20050418_044959.cif
_cod_data_source_block kusm
_cod_depositor_comments
;
The following automatic conversions were performed:

'_symmetry_cell_setting' value 'Orthorhombic' changed to
'orthorhombic' according to
/home/saulius/struct/CIF-dictionaries/cif_core.dic dictionary named
'cif_core.dic' version 2.4.1 from 2010-06-29.

Automatic conversion script
Id: cif_fix_values 1715 2011-07-08 13:25:40Z adriana 
;
_cod_original_cell_volume 1502.3(5)
_cod_database_code 1506592

loop_
_symmetry_equiv_pos_as_xyz
'x, y, z'
'-x+1/2, -y, z+1/2'
'-x, y+1/2, -z+1/2'
'x+1/2, -y+1/2, -z'

loop_
_atom_site_label
_atom_site_type_symbol
_atom_site_fract_x
_atom_site_fract_y
_atom_site_fract_z
_atom_site_U_iso_or_equiv
_atom_site_adp_type
_atom_site_occupancy
_atom_site_symmetry_multiplicity
_atom_site_calc_flag
_atom_site_refinement_flags
O1 O 0.2490(3) 0.79466(12) 0.40828(9) 0.0402(4) Uani 1 1 d .
N1 N 0.4180(3) 0.61326(14) 0.34188(9) 0.0296(4) Uani 1 1 d .
C1 C 0.5983(4) 0.55419(17) 0.31185(11) 0.0288(4) Uani 1 1 d .
H1A H 0.7336 0.5942 0.3203 0.035 Uiso 1 1 calc R
C2 C 0.4713(4) 0.64265(19) 0.41673(12) 0.0365(6) Uani 1 1 d .
H2A H 0.6062 0.6832 0.4171 0.044 Uiso 1 1 calc R
H2B H 0.4952 0.5807 0.4462 0.044 Uiso 1 1 calc R
C3 C 0.2897(5) 0.70459(19) 0.44894(13) 0.0393(6) Uani 1 1 d .
H3A H 0.1569 0.6626 0.4505 0.047 Uiso 1 1 calc R
H3B H 0.3274 0.7235 0.4992 0.047 Uiso 1 1 calc R
C4 C 0.1982(5) 0.76789(19) 0.33577(13) 0.0394(6) Uani 1 1 d .
H4A H 0.1716 0.8307 0.3075 0.047 Uiso 1 1 calc R
H4B H 0.0640 0.7268 0.3352 0.047 Uiso 1 1 calc R
C5 C 0.3785(4) 0.70766(18) 0.30062(12) 0.0345(5) Uani 1 1 d .
H5A H 0.3383 0.6905 0.2503 0.041 Uiso 1 1 calc R
H5B H 0.5119 0.7493 0.2993 0.041 Uiso 1 1 calc R
C6 C 0.6260(4) 0.45089(17) 0.34904(11) 0.0288(5) Uani 1 1 d .
C7 C 0.4559(4) 0.39815(19) 0.38063(12) 0.0346(5) Uani 1 1 d .
H7A H 0.3153 0.4272 0.3808 0.042 Uiso 1 1 calc R
C8 C 0.4904(4) 0.3024(2) 0.41220(13) 0.0378(6) Uani 1 1 d .
H8A H 0.3735 0.2670 0.4341 0.045 Uiso 1 1 calc R
C9 C 0.6947(5) 0.25923(19) 0.41146(14) 0.0410(6) Uani 1 1 d .
H9A H 0.7178 0.1938 0.4322 0.049 Uiso 1 1 calc R
C10 C 0.8643(5) 0.3115(2) 0.38060(14) 0.0405(6) Uani 1 1 d .
H10A H 1.0046 0.2821 0.3803 0.049 Uiso 1 1 calc R
C11 C 0.8315(4) 0.4070(2) 0.34993(13) 0.0370(5) Uani 1 1 d .
H11A H 0.9500 0.4428 0.3294 0.044 Uiso 1 1 calc R
C12 C 0.5773(4) 0.53724(16) 0.23051(11) 0.0281(4) Uani 1 1 d .
C13 C 0.7392(4) 0.56901(17) 0.18350(12) 0.0323(5) Uani 1 1 d .
C14 C 0.7326(4) 0.55150(17) 0.11021(12) 0.0340(5) Uani 1 1 d .
C15 C 0.5593(5) 0.50179(18) 0.08040(12) 0.0359(5) Uani 1 1 d .
C16 C 0.3945(4) 0.46967(18) 0.12474(12) 0.0346(5) Uani 1 1 d .
C17 C 0.4056(4) 0.48690(17) 0.19842(12) 0.0315(5) Uani 1 1 d .
F13 F 0.9134(3) 0.61891(12) 0.20952(7) 0.0445(4) Uani 1 1 d .
F14 F 0.8948(3) 0.58328(12) 0.06739(8) 0.0510(4) Uani 1 1 d .
F15 F 0.5497(3) 0.48466(12) 0.00919(7) 0.0511(4) Uani 1 1 d .
F16 F 0.2247(3) 0.41913(12) 0.09708(8) 0.0491(4) Uani 1 1 d .
F17 F 0.2413(2) 0.45119(12) 0.23910(7) 0.0431(4) Uani 1 1 d .

loop_
_atom_site_aniso_label
_atom_site_aniso_U_11
_atom_site_aniso_U_22
_atom_site_aniso_U_33
_atom_site_aniso_U_23
_atom_site_aniso_U_13
_atom_site_aniso_U_12
O1 0.0545(11) 0.0288(8) 0.0373(8) -0.0022(7) 0.0078(9) 0.0047(8)
N1 0.0341(11) 0.0268(9) 0.0279(8) -0.0021(7) -0.0007(8) 0.0031(8)
C1 0.0290(11) 0.0313(11) 0.0261(9) -0.0014(8) -0.0014(9) -0.0008(10)
C2 0.0479(16) 0.0340(12) 0.0275(11) -0.0034(9) -0.0009(10) 0.0020(11)
C3 0.0510(16) 0.0353(12) 0.0317(11) 0.0005(9) 0.0089(11) 0.0048(12)
C4 0.0471(16) 0.0315(12) 0.0395(12) 0.0003(10) -0.0001(11) 0.0060(11)
C5 0.0431(14) 0.0295(11) 0.0309(11) 0.0010(9) 0.0016(10) 0.0019(11)
C6 0.0296(12) 0.0320(11) 0.0249(9) -0.0039(8) -0.0018(8) -0.0011(9)
C7 0.0318(13) 0.0331(12) 0.0390(11) 0.0002(10) 0.0004(9) 0.0020(10)
C8 0.0436(15) 0.0326(12) 0.0372(12) 0.0026(10) -0.0018(11) -0.0055(11)
C9 0.0535(17) 0.0299(11) 0.0396(12) -0.0018(10) -0.0106(12) 0.0051(11)
C10 0.0370(14) 0.0418(14) 0.0426(13) -0.0041(11) -0.0047(11) 0.0077(12)
C11 0.0329(13) 0.0423(14) 0.0358(11) -0.0032(10) 0.0015(10) 0.0002(11)
C12 0.0340(12) 0.0231(10) 0.0273(9) -0.0012(8) 0.0007(9) 0.0010(9)
C13 0.0345(13) 0.0278(11) 0.0345(11) 0.0012(8) 0.0022(10) -0.0031(10)
C14 0.0410(14) 0.0294(11) 0.0314(10) 0.0047(8) 0.0089(10) -0.0014(11)
C15 0.0512(16) 0.0295(11) 0.0271(10) -0.0014(9) 0.0012(10) 0.0023(11)
C16 0.0372(13) 0.0333(12) 0.0334(10) -0.0047(9) -0.0027(10) -0.0038(11)
C17 0.0317(12) 0.0309(11) 0.0318(10) -0.0004(9) 0.0056(10) 0.0003(10)
F13 0.0417(9) 0.0526(9) 0.0394(7) 0.0007(7) 0.0041(6) -0.0171(8)
F14 0.0610(11) 0.0540(9) 0.0380(7) 0.0029(7) 0.0173(7) -0.0140(8)
F15 0.0735(12) 0.0518(10) 0.0280(7) -0.0039(6) 0.0025(7) -0.0075(9)
F16 0.0500(10) 0.0589(9) 0.0384(7) -0.0106(7) -0.0064(7) -0.0127(8)
F17 0.0346(8) 0.0593(9) 0.0353(7) -0.0069(6) 0.0045(6) -0.0117(7)

loop_
_atom_type_symbol
_atom_type_description
_atom_type_scat_dispersion_real
_atom_type_scat_dispersion_imag
_atom_type_scat_source
C C 0.0033 0.0016 'International Tables Vol C Tables 4.2.6.8 and 6.1.1.4'
H H 0.0000 0.0000 'International Tables Vol C Tables 4.2.6.8 and 6.1.1.4'
N N 0.0061 0.0033 'International Tables Vol C Tables 4.2.6.8 and 6.1.1.4'
O O 0.0106 0.0060 'International Tables Vol C Tables 4.2.6.8 and 6.1.1.4'
F F 0.0171 0.0103 'International Tables Vol C Tables 4.2.6.8 and 6.1.1.4'

loop_
_geom_angle_atom_site_label_1
_geom_angle_atom_site_label_2
_geom_angle_atom_site_label_3
_geom_angle
C4 O1 C3 109.46(17)
C1 N1 C5 111.92(17)
C1 N1 C2 108.87(18)
C5 N1 C2 107.68(17)
N1 C1 C12 112.66(18)
N1 C1 C6 112.50(18)
C12 C1 C6 108.91(17)
N1 C1 H1A 107.5
C12 C1 H1A 107.5
C6 C1 H1A 107.5
N1 C2 C3 110.2(2)
N1 C2 H2A 109.6
C3 C2 H2A 109.6
N1 C2 H2B 109.6
C3 C2 H2B 109.6
H2A C2 H2B 108.1
O1 C3 C2 111.70(19)
O1 C3 H3A 109.3
C2 C3 H3A 109.3
O1 C3 H3B 109.3
C2 C3 H3B 109.3
H3A C3 H3B 107.9
O1 C4 C5 111.8(2)
O1 C4 H4A 109.3
C5 C4 H4A 109.3
O1 C4 H4B 109.3
C5 C4 H4B 109.3
H4A C4 H4B 107.9
N1 C5 C4 109.74(19)
N1 C5 H5A 109.7
C4 C5 H5A 109.7
N1 C5 H5B 109.7
C4 C5 H5B 109.7
H5A C5 H5B 108.2
C7 C6 C11 118.7(2)
C7 C6 C1 123.1(2)
C11 C6 C1 118.2(2)
C6 C7 C8 120.4(2)
C6 C7 H7A 119.8
C8 C7 H7A 119.8
C9 C8 C7 120.0(2)
C9 C8 H8A 120.0
C7 C8 H8A 120.0
C10 C9 C8 119.8(2)
C10 C9 H9A 120.1
C8 C9 H9A 120.1
C9 C10 C11 120.4(2)
C9 C10 H10A 119.8
C11 C10 H10A 119.8
C10 C11 C6 120.6(2)
C10 C11 H11A 119.7
C6 C11 H11A 119.7
C17 C12 C13 115.31(19)
C17 C12 C1 123.9(2)
C13 C12 C1 120.8(2)
F13 C13 C14 117.1(2)
F13 C13 C12 119.82(19)
C14 C13 C12 123.0(2)
F14 C14 C15 119.6(2)
F14 C14 C13 120.4(2)
C15 C14 C13 119.9(2)
F15 C15 C14 120.7(2)
F15 C15 C16 120.2(2)
C14 C15 C16 119.1(2)
F16 C16 C15 120.3(2)
F16 C16 C17 119.6(2)
C15 C16 C17 120.1(2)
F17 C17 C16 117.1(2)
F17 C17 C12 120.33(19)
C16 C17 C12 122.6(2)

loop_
_geom_bond_atom_site_label_1
_geom_bond_atom_site_label_2
_geom_bond_distance
O1 C4 1.422(3)
O1 C3 1.423(3)
N1 C1 1.468(3)
N1 C5 1.475(3)
N1 C2 1.475(3)
C1 C12 1.527(3)
C1 C6 1.529(3)
C1 H1A 1.0000
C2 C3 1.510(3)
C2 H2A 0.9900
C2 H2B 0.9900
C3 H3A 0.9900
C3 H3B 0.9900
C4 C5 1.514(3)
C4 H4A 0.9900
C4 H4B 0.9900
C5 H5A 0.9900
C5 H5B 0.9900
C6 C7 1.389(3)
C6 C11 1.396(3)
C7 C8 1.401(3)
C7 H7A 0.9500
C8 C9 1.386(4)
C8 H8A 0.9500
C9 C10 1.378(4)
C9 H9A 0.9500
C10 C11 1.390(4)
C10 H10A 0.9500
C11 H11A 0.9500
C12 C17 1.385(3)
C12 C13 1.391(3)
C13 F13 1.350(3)
C13 C14 1.376(3)
C14 F14 1.345(3)
C14 C15 1.371(4)
C15 F15 1.338(3)
C15 C16 1.375(4)
C16 F16 1.344(3)
C16 C17 1.384(3)
C17 F17 1.349(3)

loop_
_geom_torsion_atom_site_label_1
_geom_torsion_atom_site_label_2
_geom_torsion_atom_site_label_3
_geom_torsion_atom_site_label_4
_geom_torsion
C5 N1 C1 C12 -50.4(2)
C2 N1 C1 C12 -169.30(19)
C5 N1 C1 C6 -173.96(18)
C2 N1 C1 C6 67.1(2)
C1 N1 C2 C3 179.41(19)
C5 N1 C2 C3 57.9(3)
C4 O1 C3 C2 58.0(3)
N1 C2 C3 O1 -59.2(3)
C3 O1 C4 C5 -58.3(3)
C1 N1 C5 C4 -177.45(19)
C2 N1 C5 C4 -57.8(3)
O1 C4 C5 N1 59.5(3)
N1 C1 C6 C7 28.3(3)
C12 C1 C6 C7 -97.3(2)
N1 C1 C6 C11 -152.9(2)
C12 C1 C6 C11 81.4(3)
C11 C6 C7 C8 -0.5(3)
C1 C6 C7 C8 178.3(2)
C6 C7 C8 C9 -0.6(4)
C7 C8 C9 C10 1.0(4)
C8 C9 C10 C11 -0.3(4)
C9 C10 C11 C6 -0.8(4)
C7 C6 C11 C10 1.2(3)
C1 C6 C11 C10 -177.6(2)
N1 C1 C12 C17 -59.9(3)
C6 C1 C12 C17 65.7(3)
N1 C1 C12 C13 122.8(2)
C6 C1 C12 C13 -111.7(2)
C17 C12 C13 F13 179.9(2)
C1 C12 C13 F13 -2.5(3)
C17 C12 C13 C14 -0.6(3)
C1 C12 C13 C14 177.0(2)
F13 C13 C14 F14 0.1(3)
C12 C13 C14 F14 -179.4(2)
F13 C13 C14 C15 -179.6(2)
C12 C13 C14 C15 0.9(4)
F14 C14 C15 F15 -0.1(3)
C13 C14 C15 F15 179.6(2)
F14 C14 C15 C16 180.0(2)
C13 C14 C15 C16 -0.3(4)
F15 C15 C16 F16 1.3(4)
C14 C15 C16 F16 -178.8(2)
F15 C15 C16 C17 179.6(2)
C14 C15 C16 C17 -0.5(4)
F16 C16 C17 F17 -0.1(3)
C15 C16 C17 F17 -178.4(2)
F16 C16 C17 C12 179.1(2)
C15 C16 C17 C12 0.8(4)
C13 C12 C17 F17 178.9(2)
C1 C12 C17 F17 1.4(3)
C13 C12 C17 C16 -0.3(3)
C1 C12 C17 C16 -177.8(2)

loop_
_cod_related_entry_id
_cod_related_entry_database
_cod_related_entry_code
1 ChemSpider 21200056
